data_4025592
loop_
_publ_author_name
'Enrique Fern\'andez'
'J\"org Pietruszka'
'Wolfgang Frey'

_publ_section_title
;
 Palladium-Catalyzed Synthesis of Enantiomerically Pure \a-Substituted
 Allylboronic Esters and Their Addition to Aldehydes
;
_journal_name_full 'Journal of Organic Chemistry'
_journal_page_first 5580
_journal_page_last 5589
_journal_paper_doi 10.1021/jo1008959
_journal_volume 75
_journal_year 2010
_chemical_formula_sum 'C19 H28 O2'
_chemical_formula_weight 288.41
_chemical_name_common
;
(1S,5S,2E)-1-Cyclohexyl-7-phenylhept-2-ene-1,5-diol
;
_space_group_IT_number 19
_symmetry_cell_setting orthorhombic
_symmetry_space_group_name_Hall 'P 2ac 2ab'
_symmetry_space_group_name_H-M 'P 21 21 21'
_atom_sites_solution_hydrogens geom
_atom_sites_solution_primary direct
_atom_sites_solution_secondary difmap
_audit_creation_method SHELXL-97
_cell_angle_alpha 90.00
_cell_angle_beta 90.00
_cell_angle_gamma 90.00
_cell_formula_units_Z 4
_cell_length_a 6.149(3)
_cell_length_b 9.052(3)
_cell_length_c 30.88(2)
_cell_measurement_reflns_used 30
_cell_measurement_temperature 293(2)
_cell_measurement_theta_max 18
_cell_measurement_theta_min 14
_cell_volume 1718.8(15)
_computing_cell_refinement 'Siemens Xscans, Release 2.31'
_computing_data_collection 'Siemens Xscans, Release 2.31'
_computing_data_reduction 'Siemens Xscans, Release 2.31'
_computing_molecular_graphics 'SHELXTL-plus, XP (Sheldrick, 1991)'
_computing_structure_refinement 'SHELXL-97 (Sheldrick, 1997)'
_computing_structure_solution 'SHELXS-97 (Sheldrick, 1990)'
_diffrn_ambient_temperature 293(2)
_diffrn_measured_fraction_theta_full 0.958
_diffrn_measured_fraction_theta_max 0.958
_diffrn_measurement_device_type 'Siemens P4'
_diffrn_measurement_method Omega-Scan
_diffrn_radiation_monochromator graphite
_diffrn_radiation_source 'fine-focus sealed tube'
_diffrn_radiation_type CuK\a
_diffrn_radiation_wavelength 1.54178
_diffrn_reflns_av_R_equivalents 0.1446
_diffrn_reflns_av_sigmaI/netI 0.1044
_diffrn_reflns_limit_h_max 6
_diffrn_reflns_limit_h_min -6
_diffrn_reflns_limit_k_max 9
_diffrn_reflns_limit_k_min -9
_diffrn_reflns_limit_l_max 33
_diffrn_reflns_limit_l_min -33
_diffrn_reflns_number 2549
_diffrn_reflns_theta_full 57.47
_diffrn_reflns_theta_max 57.47
_diffrn_reflns_theta_min 2.86
_diffrn_standards_decay_% 10
_diffrn_standards_interval_count 100
_diffrn_standards_number 3
_exptl_absorpt_coefficient_mu 0.543
_exptl_absorpt_correction_type none
_exptl_crystal_colour colourless
_exptl_crystal_density_diffrn 1.114
_exptl_crystal_density_method 'not measured'
_exptl_crystal_description plates
_exptl_crystal_F_000 632
_exptl_crystal_size_max 0.5
_exptl_crystal_size_mid 0.4
_exptl_crystal_size_min 0.1
_refine_diff_density_max 0.282
_refine_diff_density_min -0.307
_refine_diff_density_rms 0.060
_refine_ls_abs_structure_details 'Flack H D (1983), Acta Cryst. A39, 876-881'
_refine_ls_abs_structure_Flack 1.3(13)
_refine_ls_extinction_coef 0.0117(13)
_refine_ls_extinction_expression Fc^*^=kFc[1+0.001xFc^2^\l^3^/sin(2\q)]^-1/4^
_refine_ls_extinction_method SHELXL
_refine_ls_goodness_of_fit_ref 1.025
_refine_ls_hydrogen_treatment mixed
_refine_ls_matrix_type full
_refine_ls_number_parameters 193
_refine_ls_number_reflns 2110
_refine_ls_number_restraints 0
_refine_ls_restrained_S_all 1.025
_refine_ls_R_factor_all 0.1678
_refine_ls_R_factor_gt 0.0928
_refine_ls_shift/su_max 0.000
_refine_ls_shift/su_mean 0.000
_refine_ls_structure_factor_coef Fsqd
_refine_ls_weighting_details 'calc w=1/[\s^2^(Fo^2^)+(0.0512P)^2^+4.0670P] where P=(Fo^2^+2Fc^2^)/3'
_refine_ls_weighting_scheme calc
_refine_ls_wR_factor_gt 0.2004
_refine_ls_wR_factor_ref 0.2463
_reflns_number_gt 980
_reflns_number_total 2110
_reflns_threshold_expression >2sigma(I)
_cod_data_source_file jo1008959_si_002.cif
_cod_data_source_block s1628rc
_cod_original_cell_volume 1719.0(15)
_cod_database_code 4025592

loop_
_symmetry_equiv_pos_as_xyz
'x, y, z'
'-x+1/2, -y, z+1/2'
'-x, y+1/2, -z+1/2'
'x+1/2, -y+1/2, -z'

loop_
_atom_site_label
_atom_site_type_symbol
_atom_site_fract_x
_atom_site_fract_y
_atom_site_fract_z
_atom_site_U_iso_or_equiv
_atom_site_adp_type
_atom_site_occupancy
_atom_site_symmetry_multiplicity
_atom_site_calc_flag
_atom_site_refinement_flags
_atom_site_disorder_assembly
_atom_site_disorder_group
O1 O 0.0303(10) 0.6679(6) 0.22321(16) 0.0810(16) Uani 1 1 d . . .
H1 H -0.0397 0.5908 0.2224 0.121 Uiso 1 1 calc R . .
C1 C 0.0597(19) 0.7279(10) 0.1022(2) 0.107(4) Uani 1 1 d . . .
H1A H 0.1109 0.8291 0.1038 0.128 Uiso 1 1 calc R . .
H1B H -0.0936 0.7303 0.0949 0.128 Uiso 1 1 calc R . .
O2 O -0.8123(10) 0.8991(6) 0.2783(2) 0.0885(18) Uani 1 1 d . . .
H2 H -0.8768 0.8300 0.2670 0.133 Uiso 1 1 calc R . .
C2 C 0.0856(16) 0.6579(9) 0.1454(2) 0.084(3) Uani 1 1 d . . .
H2A H 0.2389 0.6384 0.1501 0.101 Uiso 1 1 calc R . .
H2B H 0.0112 0.5634 0.1451 0.101 Uiso 1 1 calc R . .
C3 C 0.0006(16) 0.7471(9) 0.1835(2) 0.078(2) Uani 1 1 d . . .
H3 H 0.0833 0.8395 0.1852 0.094 Uiso 1 1 calc R . .
C4 C -0.2451(15) 0.7859(10) 0.1783(3) 0.090(3) Uani 1 1 d . . .
H4A H -0.2633 0.8535 0.1542 0.108 Uiso 1 1 calc R . .
H4B H -0.3264 0.6967 0.1720 0.108 Uiso 1 1 calc R . .
C5 C -0.3325(16) 0.8549(9) 0.2184(3) 0.082(2) Uani 1 1 d . . .
H5 H -0.2672 0.9416 0.2280 0.098 Uiso 1 1 calc R . .
C6 C -0.4974(17) 0.8015(9) 0.2416(3) 0.082(2) Uani 1 1 d . . .
H6 H -0.5686 0.7191 0.2306 0.098 Uiso 1 1 calc R . .
C7 C -0.5779(15) 0.8607(8) 0.2832(3) 0.078(2) Uani 1 1 d . . .
H7 H -0.4973 0.9513 0.2899 0.094 Uiso 1 1 calc R . .
C8 C -0.5536(14) 0.7568(9) 0.3206(2) 0.076(2) Uani 1 1 d . . .
H8 H -0.6359 0.6667 0.3142 0.091 Uiso 1 1 calc R . .
C9 C -0.6375(17) 0.8201(10) 0.3626(2) 0.096(3) Uani 1 1 d . . .
H9A H -0.7917 0.8404 0.3597 0.115 Uiso 1 1 calc R . .
H9B H -0.5643 0.9130 0.3683 0.115 Uiso 1 1 calc R . .
C10 C -0.602(2) 0.7151(13) 0.4015(3) 0.115(4) Uani 1 1 d . . .
H10A H -0.6487 0.7634 0.4280 0.139 Uiso 1 1 calc R . .
H10B H -0.6886 0.6265 0.3977 0.139 Uiso 1 1 calc R . .
C11 C -0.360(2) 0.6732(13) 0.4052(3) 0.118(4) Uani 1 1 d . . .
H11A H -0.2752 0.7602 0.4125 0.141 Uiso 1 1 calc R . .
H11B H -0.3408 0.6012 0.4282 0.141 Uiso 1 1 calc R . .
C12 C -0.2805(17) 0.6110(10) 0.3641(3) 0.098(3) Uani 1 1 d . . .
H12A H -0.3567 0.5193 0.3583 0.117 Uiso 1 1 calc R . .
H12B H -0.1269 0.5884 0.3669 0.117 Uiso 1 1 calc R . .
C13 C -0.3127(15) 0.7148(10) 0.3263(3) 0.091(3) Uani 1 1 d . . .
H13A H -0.2606 0.6679 0.3000 0.110 Uiso 1 1 calc R . .
H13B H -0.2276 0.8037 0.3309 0.110 Uiso 1 1 calc R . .
C14 C 0.182(2) 0.6483(11) 0.0667(3) 0.095(3) Uani 1 1 d . . .
C15 C 0.0874(18) 0.5301(11) 0.0468(3) 0.104(3) Uani 1 1 d . . .
H15 H -0.0485 0.4983 0.0562 0.125 Uiso 1 1 calc R . .
C16 C 0.190(3) 0.4553(14) 0.0127(4) 0.138(5) Uani 1 1 d . . .
H16 H 0.1236 0.3761 -0.0013 0.165 Uiso 1 1 calc R . .
C17 C 0.390(3) 0.504(2) 0.0010(5) 0.158(7) Uani 1 1 d . . .
H17 H 0.4595 0.4595 -0.0223 0.190 Uiso 1 1 calc R . .
C18 C 0.493(3) 0.615(2) 0.0218(5) 0.153(6) Uani 1 1 d . . .
H18 H 0.6343 0.6414 0.0141 0.184 Uiso 1 1 calc R . .
C19 C 0.386(2) 0.6889(16) 0.0549(4) 0.129(4) Uani 1 1 d . . .
H19 H 0.4547 0.7667 0.0690 0.154 Uiso 1 1 calc R . .

loop_
_atom_site_aniso_label
_atom_site_aniso_U_11
_atom_site_aniso_U_22
_atom_site_aniso_U_33
_atom_site_aniso_U_23
_atom_site_aniso_U_13
_atom_site_aniso_U_12
O1 0.094(4) 0.070(3) 0.079(3) 0.002(3) 0.000(3) -0.010(3)
C1 0.159(10) 0.090(6) 0.072(6) 0.003(5) -0.011(6) -0.002(7)
O2 0.095(4) 0.077(4) 0.094(4) -0.007(3) -0.005(4) 0.015(4)
C2 0.109(7) 0.073(5) 0.071(5) 0.001(4) 0.000(5) -0.007(5)
C3 0.102(6) 0.061(5) 0.072(5) 0.007(4) -0.004(5) -0.004(5)
C4 0.106(7) 0.084(6) 0.078(6) 0.000(5) -0.008(5) 0.002(6)
C5 0.103(7) 0.061(5) 0.080(5) 0.005(4) -0.005(6) 0.012(5)
C6 0.104(6) 0.069(5) 0.072(5) -0.002(4) -0.016(5) 0.006(6)
C7 0.106(7) 0.049(4) 0.079(6) -0.003(4) 0.000(5) 0.005(5)
C8 0.092(6) 0.064(5) 0.073(5) -0.004(4) -0.007(5) 0.007(5)
C9 0.121(8) 0.088(6) 0.077(6) -0.003(5) -0.010(6) 0.016(6)
C10 0.151(11) 0.105(7) 0.090(7) 0.007(6) 0.014(7) 0.019(8)
C11 0.161(11) 0.098(7) 0.095(7) 0.006(6) -0.016(8) 0.021(8)
C12 0.115(8) 0.086(6) 0.092(6) 0.006(5) -0.012(6) 0.012(6)
C13 0.098(7) 0.086(6) 0.090(6) -0.003(5) -0.016(5) 0.013(6)
C14 0.119(8) 0.090(7) 0.077(6) -0.010(5) 0.013(6) -0.005(7)
C15 0.121(9) 0.103(7) 0.088(7) 0.000(6) 0.009(7) 0.009(7)
C16 0.205(16) 0.120(9) 0.088(8) -0.010(7) -0.007(10) 0.008(12)
C17 0.179(18) 0.189(18) 0.106(11) 0.029(10) 0.049(12) 0.079(15)
C18 0.105(10) 0.207(19) 0.148(15) 0.042(12) -0.003(11) 0.006(12)
C19 0.128(11) 0.151(11) 0.106(9) 0.018(8) 0.015(8) -0.015(9)

loop_
_atom_type_symbol
_atom_type_description
_atom_type_scat_dispersion_real
_atom_type_scat_dispersion_imag
_atom_type_scat_source
C C 0.0181 0.0091 'International Tables Vol C Tables 4.2.6.8 and 6.1.1.4'
H H 0.0000 0.0000 'International Tables Vol C Tables 4.2.6.8 and 6.1.1.4'
O O 0.0492 0.0322 'International Tables Vol C Tables 4.2.6.8 and 6.1.1.4'

loop_
_geom_angle_atom_site_label_1
_geom_angle_atom_site_label_2
_geom_angle_atom_site_label_3
_geom_angle
_geom_angle_site_symmetry_1
_geom_angle_site_symmetry_3
_geom_angle_publ_flag
C3 O1 H1 109.5 . . ?
C2 C1 C14 113.3(8) . . ?
C2 C1 H1A 108.9 . . ?
C14 C1 H1A 108.9 . . ?
C2 C1 H1B 108.9 . . ?
C14 C1 H1B 108.9 . . ?
H1A C1 H1B 107.7 . . ?
C7 O2 H2 109.5 . . ?
C1 C2 C3 115.6(7) . . ?
C1 C2 H2A 108.4 . . ?
C3 C2 H2A 108.4 . . ?
C1 C2 H2B 108.4 . . ?
C3 C2 H2B 108.4 . . ?
H2A C2 H2B 107.4 . . ?
O1 C3 C2 110.7(7) . . ?
O1 C3 C4 108.9(7) . . ?
C2 C3 C4 111.9(7) . . ?
O1 C3 H3 108.4 . . ?
C2 C3 H3 108.4 . . ?
C4 C3 H3 108.4 . . ?
C5 C4 C3 111.0(7) . . ?
C5 C4 H4A 109.4 . . ?
C3 C4 H4A 109.4 . . ?
C5 C4 H4B 109.4 . . ?
C3 C4 H4B 109.4 . . ?
H4A C4 H4B 108.0 . . ?
C6 C5 C4 124.8(8) . . ?
C6 C5 H5 117.6 . . ?
C4 C5 H5 117.6 . . ?
C5 C6 C7 126.2(8) . . ?
C5 C6 H6 116.9 . . ?
C7 C6 H6 116.9 . . ?
C6 C7 O2 108.6(7) . . ?
C6 C7 C8 114.1(7) . . ?
O2 C7 C8 108.8(7) . . ?
C6 C7 H7 108.4 . . ?
O2 C7 H7 108.4 . . ?
C8 C7 H7 108.4 . . ?
C7 C8 C9 112.9(7) . . ?
C7 C8 C13 109.8(7) . . ?
C9 C8 C13 109.0(7) . . ?
C7 C8 H8 108.3 . . ?
C9 C8 H8 108.3 . . ?
C13 C8 H8 108.3 . . ?
C8 C9 C10 112.7(7) . . ?
C8 C9 H9A 109.1 . . ?
C10 C9 H9A 109.1 . . ?
C8 C9 H9B 109.1 . . ?
C10 C9 H9B 109.1 . . ?
H9A C9 H9B 107.8 . . ?
C11 C10 C9 110.2(9) . . ?
C11 C10 H10A 109.6 . . ?
C9 C10 H10A 109.6 . . ?
C11 C10 H10B 109.6 . . ?
C9 C10 H10B 109.6 . . ?
H10A C10 H10B 108.1 . . ?
C12 C11 C10 110.5(9) . . ?
C12 C11 H11A 109.5 . . ?
C10 C11 H11A 109.5 . . ?
C12 C11 H11B 109.5 . . ?
C10 C11 H11B 109.5 . . ?
H11A C11 H11B 108.1 . . ?
C11 C12 C13 112.7(8) . . ?
C11 C12 H12A 109.1 . . ?
C13 C12 H12A 109.1 . . ?
C11 C12 H12B 109.1 . . ?
C13 C12 H12B 109.1 . . ?
H12A C12 H12B 107.8 . . ?
C12 C13 C8 111.5(8) . . ?
C12 C13 H13A 109.3 . . ?
C8 C13 H13A 109.3 . . ?
C12 C13 H13B 109.3 . . ?
C8 C13 H13B 109.3 . . ?
H13A C13 H13B 108.0 . . ?
C19 C14 C15 119.1(11) . . ?
C19 C14 C1 121.7(11) . . ?
C15 C14 C1 119.2(11) . . ?
C14 C15 C16 121.7(12) . . ?
C14 C15 H15 119.1 . . ?
C16 C15 H15 119.1 . . ?
C17 C16 C15 116.6(15) . . ?
C17 C16 H16 121.7 . . ?
C15 C16 H16 121.7 . . ?
C18 C17 C16 122.9(17) . . ?
C18 C17 H17 118.5 . . ?
C16 C17 H17 118.5 . . ?
C17 C18 C19 119.1(17) . . ?
C17 C18 H18 120.5 . . ?
C19 C18 H18 120.5 . . ?
C14 C19 C18 120.4(14) . . ?
C14 C19 H19 119.8 . . ?
C18 C19 H19 119.8 . . ?

loop_
_geom_bond_atom_site_label_1
_geom_bond_atom_site_label_2
_geom_bond_distance
_geom_bond_site_symmetry_2
_geom_bond_publ_flag
O1 C3 1.432(8) . ?
O1 H1 0.8200 . ?
C1 C2 1.485(10) . ?
C1 C14 1.514(12) . ?
C1 H1A 0.9700 . ?
C1 H1B 0.9700 . ?
O2 C7 1.490(10) . ?
O2 H2 0.8200 . ?
C2 C3 1.520(10) . ?
C2 H2A 0.9700 . ?
C2 H2B 0.9700 . ?
C3 C4 1.560(12) . ?
C3 H3 0.9800 . ?
C4 C5 1.487(11) . ?
C4 H4A 0.9700 . ?
C4 H4B 0.9700 . ?
C5 C6 1.332(11) . ?
C5 H5 0.9300 . ?
C6 C7 1.477(11) . ?
C6 H6 0.9300 . ?
C7 C8 1.496(10) . ?
C7 H7 0.9800 . ?
C8 C9 1.509(10) . ?
C8 C13 1.540(11) . ?
C8 H8 0.9800 . ?
C9 C10 1.549(12) . ?
C9 H9A 0.9700 . ?
C9 H9B 0.9700 . ?
C10 C11 1.542(14) . ?
C10 H10A 0.9700 . ?
C10 H10B 0.9700 . ?
C11 C12 1.472(12) . ?
C11 H11A 0.9700 . ?
C11 H11B 0.9700 . ?
C12 C13 1.513(11) . ?
C12 H12A 0.9700 . ?
C12 H12B 0.9700 . ?
C13 H13A 0.9700 . ?
C13 H13B 0.9700 . ?
C14 C19 1.358(14) . ?
C14 C15 1.363(13) . ?
C15 C16 1.402(15) . ?
C15 H15 0.9300 . ?
C16 C17 1.360(19) . ?
C16 H16 0.9300 . ?
C17 C18 1.35(2) . ?
C17 H17 0.9300 . ?
C18 C19 1.387(17) . ?
C18 H18 0.9300 . ?
C19 H19 0.9300 . ?

loop_
_geom_torsion_atom_site_label_1
_geom_torsion_atom_site_label_2
_geom_torsion_atom_site_label_3
_geom_torsion_atom_site_label_4
_geom_torsion
_geom_torsion_site_symmetry_1
_geom_torsion_site_symmetry_2
_geom_torsion_site_symmetry_3
_geom_torsion_site_symmetry_4
_geom_torsion_publ_flag
C14 C1 C2 C3 169.6(9) . . . . ?
C1 C2 C3 O1 178.9(8) . . . . ?
C1 C2 C3 C4 57.2(10) . . . . ?
O1 C3 C4 C5 49.5(9) . . . . ?
C2 C3 C4 C5 172.2(7) . . . . ?
C3 C4 C5 C6 -121.1(9) . . . . ?
C4 C5 C6 C7 175.2(8) . . . . ?
C5 C6 C7 O2 122.2(9) . . . . ?
C5 C6 C7 C8 -116.2(9) . . . . ?
C6 C7 C8 C9 -179.9(8) . . . . ?
O2 C7 C8 C9 -58.4(9) . . . . ?
C6 C7 C8 C13 58.2(10) . . . . ?
O2 C7 C8 C13 179.7(7) . . . . ?
C7 C8 C9 C10 -177.2(9) . . . . ?
C13 C8 C9 C10 -55.0(11) . . . . ?
C8 C9 C10 C11 55.2(12) . . . . ?
C9 C10 C11 C12 -54.6(12) . . . . ?
C10 C11 C12 C13 57.0(13) . . . . ?
C11 C12 C13 C8 -57.9(11) . . . . ?
C7 C8 C13 C12 179.4(7) . . . . ?
C9 C8 C13 C12 55.2(10) . . . . ?
C2 C1 C14 C19 -93.6(12) . . . . ?
C2 C1 C14 C15 84.4(12) . . . . ?
C19 C14 C15 C16 -4.1(16) . . . . ?
C1 C14 C15 C16 177.8(10) . . . . ?
C14 C15 C16 C17 1.5(18) . . . . ?
C15 C16 C17 C18 3(2) . . . . ?
C16 C17 C18 C19 -4(3) . . . . ?
C15 C14 C19 C18 2.7(18) . . . . ?
C1 C14 C19 C18 -179.3(11) . . . . ?
C17 C18 C19 C14 1(2) . . . . ?

loop_
_cod_related_entry_id
_cod_related_entry_database
_cod_related_entry_code
1 ChemSpider 30659252
